data_4127110
loop_
_publ_author_name
'Galley, Shane S.'
'Arico, Alexandra A.'
'Lee, Tsung-Han'
'Deng, Xiaoyu'
'Yao, Yong-Xin'
'Sperling, Joseph M.'
'Proust, Vanessa'
'Storbeck, Julia S.'
'Dobrosavljevic, Vladimir'
'Neu, Jennifer N.'
'Siegrist, Theo'
'Baumbach, Ryan E.'
'Albrecht-Schmitt, Thomas E'
'Kaltsoyannis, Nikolas'
'Lanat\`a, Nicola'

_publ_section_title
;
 Uncovering the Origin of Divergence in the CsM(CrO4)2 (M = La, Pr, Nd,
 Sm, Eu; Am) Family through Examination of the Chemical Bonding in a
 Molecular Cluster and by Band Structure Analysis.
;
_journal_name_full 'Journal of the American Chemical Society'
_journal_paper_doi 10.1021/jacs.7b09474
_journal_year 2018
_chemical_formula_moiety 'Am Cr2 O8, Cs'
_chemical_formula_sum 'Am Cr2 Cs O8'
_chemical_formula_weight 607.91
_chemical_name_systematic
;
 ?
;
_space_group_crystal_system triclinic
_space_group_IT_number 2
_space_group_name_Hall '-P 1'
_space_group_name_H-M_alt 'P -1'
_symmetry_space_group_name_Hall '-P 1'
_symmetry_space_group_name_H-M 'P -1'
_audit_creation_method SHELXL-2013
_cell_angle_alpha 73.026(4)
_cell_angle_beta 88.581(5)
_cell_angle_gamma 81.081(5)
_cell_formula_units_Z 2
_cell_length_a 5.8341(14)
_cell_length_b 7.2548(17)
_cell_length_c 9.786(2)
_cell_measurement_reflns_used 7299
_cell_measurement_temperature 131(2)
_cell_measurement_theta_max 30.501
_cell_measurement_theta_min 2.176
_cell_volume 391.27(15)
_computing_cell_refinement 'SAINT V8.37A (Bruker, 2016)'
_computing_data_collection 'Apex2 (Bruker, 2016)'
_computing_data_reduction 'SAINT V8.37A (Bruker, 2016)'
_computing_structure_refinement
;  
SHELXL-2016/6 (Sheldrick, 2015, 2016), 
SHELXLE Rev714 (H\"ubschle et al., 2011)
;
_computing_structure_solution 'SHELXS-97 (Sheldrick, 2008)'
_diffrn_ambient_temperature 131(2)
_diffrn_measured_fraction_theta_full 1.000
_diffrn_measured_fraction_theta_max 1.000
_diffrn_measurement_device_type 'Bruker ApexII CCD diffractometer'
_diffrn_measurement_method '0.5 wide w/ exposures'
_diffrn_radiation_type MoK\a
_diffrn_radiation_wavelength 0.71073
_diffrn_reflns_av_R_equivalents 0.0299
_diffrn_reflns_av_unetI/netI 0.0327
_diffrn_reflns_Laue_measured_fraction_full 1.000
_diffrn_reflns_Laue_measured_fraction_max 1.000
_diffrn_reflns_limit_h_max 8
_diffrn_reflns_limit_h_min -8
_diffrn_reflns_limit_k_max 10
_diffrn_reflns_limit_k_min -10
_diffrn_reflns_limit_l_max 13
_diffrn_reflns_limit_l_min -13
_diffrn_reflns_number 7299
_diffrn_reflns_point_group_measured_fraction_full 1.000
_diffrn_reflns_point_group_measured_fraction_max 1.000
_diffrn_reflns_theta_full 25.242
_diffrn_reflns_theta_max 30.501
_diffrn_reflns_theta_min 2.176
_diffrn_source 'I-mu-S microsource X-ray tube'
_exptl_absorpt_coefficient_mu 17.021
_exptl_absorpt_correction_T_max 0.7465
_exptl_absorpt_correction_T_min 0.3425
_exptl_absorpt_correction_type multi-scan
_exptl_absorpt_process_details
;
 SADABS 2016/2: Krause, L., Herbst-Irmer, R., Sheldrick G.M. & Stalke D.,
 J. Appl. Cryst. 48 (2015) 3-10
;
_exptl_crystal_colour rod
_exptl_crystal_density_diffrn 5.160
_exptl_crystal_description 'Dark red'
_exptl_crystal_F_000 524
_exptl_crystal_size_max 0.05
_exptl_crystal_size_mid 0.03
_exptl_crystal_size_min 0.01
_refine_diff_density_max 2.274
_refine_diff_density_min -1.432
_refine_diff_density_rms 0.283
_refine_ls_extinction_method none
_refine_ls_goodness_of_fit_ref 1.074
_refine_ls_hydrogen_treatment undef
_refine_ls_matrix_type full
_refine_ls_number_parameters 109
_refine_ls_number_reflns 2385
_refine_ls_number_restraints 0
_refine_ls_restrained_S_all 1.074
_refine_ls_R_factor_all 0.0278
_refine_ls_R_factor_gt 0.0218
_refine_ls_shift/su_max 0.001
_refine_ls_shift/su_mean 0.000
_refine_ls_structure_factor_coef Fsqd
_refine_ls_weighting_details 'w=1/[\s^2^(Fo^2^)+(0.0177P)^2^+0.9603P] where P=(Fo^2^+2Fc^2^)/3'
_refine_ls_weighting_scheme calc
_refine_ls_wR_factor_gt 0.0456
_refine_ls_wR_factor_ref 0.0471
_reflns_Friedel_coverage 0.000
_reflns_number_gt 2140
_reflns_number_total 2385
_reflns_threshold_expression 'I > 2\s(I)'
_cod_data_source_file ja7b09474_si_001.cif
_cod_data_source_block test
_cod_original_cell_volume 391.28(16)
_cod_database_code 4127110
_shelx_space_group_comment
;
The symmetry employed for this shelxl refinement is uniquely defined
by the following loop, which should always be used as a source of
symmetry information in preference to the above space-group names.
They are only intended as comments.
;
_shelxl_version_number 2013-4

loop_
_space_group_symop_operation_xyz
'x, y, z'
'-x, -y, -z'

loop_
_atom_site_label
_atom_site_type_symbol
_atom_site_fract_x
_atom_site_fract_y
_atom_site_fract_z
_atom_site_U_iso_or_equiv
_atom_site_adp_type
_atom_site_occupancy
_atom_site_site_symmetry_order
_atom_site_calc_flag
Am1 Am 0.84448(3) 0.25330(2) 0.03092(2) 0.00694(5) Uani 1 1 d
Cs1 Cs 0.80844(5) 0.24308(4) 0.57417(3) 0.01398(7) Uani 1 1 d
Cr1 Cr 0.69819(13) 0.73152(11) 0.15838(8) 0.00694(14) Uani 1 1 d
Cr2 Cr 0.31158(14) 0.28020(11) 0.26826(8) 0.00938(15) Uani 1 1 d
O6 O 0.1092(6) 0.1706(5) 0.2218(4) 0.0145(7) Uani 1 1 d
O1 O 0.8878(6) 0.8943(5) 0.1171(4) 0.0092(6) Uani 1 1 d
O4 O 0.7919(6) 0.5761(5) 0.0643(4) 0.0114(7) Uani 1 1 d
O2 O 0.4343(6) 0.8410(5) 0.1093(4) 0.0103(7) Uani 1 1 d
O3 O 0.7075(6) 0.6231(5) 0.3261(4) 0.0124(7) Uani 1 1 d
O5 O 0.2369(6) 0.5182(5) 0.2050(4) 0.0143(7) Uani 1 1 d
O7 O 0.3254(7) 0.2194(6) 0.4384(4) 0.0168(8) Uani 1 1 d
O8 O 0.5636(6) 0.2131(5) 0.2053(4) 0.0155(7) Uani 1 1 d

loop_
_atom_site_aniso_label
_atom_site_aniso_U_11
_atom_site_aniso_U_22
_atom_site_aniso_U_33
_atom_site_aniso_U_23
_atom_site_aniso_U_13
_atom_site_aniso_U_12
Am1 0.00811(8) 0.00522(8) 0.00835(8) -0.00288(6) 0.00045(6) -0.00194(5)
Cs1 0.01532(15) 0.01250(15) 0.01269(15) -0.00134(11) 0.00048(11) -0.00239(12)
Cr1 0.0083(3) 0.0060(3) 0.0074(3) -0.0026(3) 0.0003(3) -0.0025(3)
Cr2 0.0098(4) 0.0091(4) 0.0099(4) -0.0033(3) 0.0006(3) -0.0025(3)
O6 0.0146(18) 0.0101(17) 0.0167(18) -0.0006(14) -0.0042(14) -0.0016(14)
O1 0.0107(16) 0.0059(15) 0.0133(16) -0.0057(13) 0.0030(13) -0.0028(12)
O4 0.0160(17) 0.0075(16) 0.0136(17) -0.0076(13) 0.0023(14) -0.0023(13)
O2 0.0118(16) 0.0077(16) 0.0124(17) -0.0030(13) 0.0003(13) -0.0043(13)
O3 0.0175(18) 0.0109(17) 0.0088(16) -0.0015(13) -0.0002(14) -0.0046(14)
O5 0.0183(18) 0.0095(17) 0.0136(17) 0.0002(13) -0.0029(14) -0.0041(14)
O7 0.0177(19) 0.0203(19) 0.0120(17) -0.0037(15) -0.0011(14) -0.0037(15)
O8 0.0138(17) 0.0150(18) 0.0178(19) -0.0063(15) 0.0059(15) -0.0013(14)

loop_
_atom_type_symbol
_atom_type_description
_atom_type_scat_dispersion_real
_atom_type_scat_dispersion_imag
_atom_type_scat_source
O O 0.0106 0.0060 'International Tables Vol C Tables 4.2.6.8 and 6.1.1.4'
Cr Cr 0.3209 0.6236 'International Tables Vol C Tables 4.2.6.8 and 6.1.1.4'
Cs Cs -0.3680 2.1192 'International Tables Vol C Tables 4.2.6.8 and 6.1.1.4'
Am Am -7.8986 4.5125 'International Tables Vol C Tables 4.2.6.8 and 6.1.1.4'

loop_
_geom_angle_atom_site_label_1
_geom_angle_atom_site_label_2
_geom_angle_atom_site_label_3
_geom_angle
_geom_angle_site_symmetry_1
_geom_angle_site_symmetry_3
O8 Am1 O6 85.28(13) . 1_655
O8 Am1 O5 121.56(13) . 2_665
O6 Am1 O5 141.13(12) 1_655 2_665
O8 Am1 O4 80.75(12) . .
O6 Am1 O4 84.53(12) 1_655 .
O5 Am1 O4 74.10(12) 2_665 .
O8 Am1 O1 147.83(12) . 2_765
O6 Am1 O1 93.70(12) 1_655 2_765
O5 Am1 O1 77.74(12) 2_665 2_765
O4 Am1 O1 131.25(11) . 2_765
O8 Am1 O2 84.61(13) . 2_665
O6 Am1 O2 149.84(12) 1_655 2_665
O5 Am1 O2 66.75(12) 2_665 2_665
O4 Am1 O2 121.58(11) . 2_665
O1 Am1 O2 80.29(11) 2_765 2_665
O8 Am1 O1 79.52(12) . 1_545
O6 Am1 O1 76.35(12) 1_655 1_545
O5 Am1 O1 131.83(11) 2_665 1_545
O4 Am1 O1 153.47(12) . 1_545
O1 Am1 O1 69.07(13) 2_765 1_545
O2 Am1 O1 73.90(11) 2_665 1_545
O8 Am1 O4 144.98(12) . 2_765
O6 Am1 O4 73.04(12) 1_655 2_765
O5 Am1 O4 69.33(11) 2_665 2_765
O4 Am1 O4 70.28(13) . 2_765
O1 Am1 O4 62.79(10) 2_765 2_765
O2 Am1 O4 127.17(11) 2_665 2_765
O1 Am1 O4 119.80(11) 1_545 2_765
O8 Am1 Cr1 168.82(9) . 2_765
O6 Am1 Cr1 83.79(10) 1_655 2_765
O5 Am1 Cr1 69.14(9) 2_665 2_765
O4 Am1 Cr1 100.51(8) . 2_765
O1 Am1 Cr1 31.43(8) 2_765 2_765
O2 Am1 Cr1 103.80(8) 2_665 2_765
O1 Am1 Cr1 95.57(8) 1_545 2_765
O4 Am1 Cr1 31.42(7) 2_765 2_765
O8 Am1 Cr1 74.64(10) . 2_665
O6 Am1 Cr1 157.58(9) 1_655 2_665
O5 Am1 Cr1 60.64(9) 2_665 2_665
O4 Am1 Cr1 101.62(8) . 2_665
O1 Am1 Cr1 98.01(8) 2_765 2_665
O2 Am1 Cr1 20.64(8) 2_665 2_665
O1 Am1 Cr1 90.06(8) 1_545 2_665
O4 Am1 Cr1 129.36(8) 2_765 2_665
Cr1 Am1 Cr1 115.65(3) 2_765 2_665
O8 Am1 Cr2 95.44(10) . 1_655
O6 Am1 Cr2 18.84(9) 1_655 1_655
O5 Am1 Cr2 122.75(9) 2_665 1_655
O4 Am1 Cr2 70.63(8) . 1_655
O1 Am1 Cr2 93.44(8) 2_765 1_655
O2 Am1 Cr2 167.49(8) 2_665 1_655
O1 Am1 Cr2 93.78(8) 1_545 1_655
O4 Am1 Cr2 57.02(8) 2_765 1_655
Cr1 Am1 Cr2 74.74(3) 2_765 1_655
Cr1 Am1 Cr2 168.546(18) 2_665 1_655
O8 Am1 Cr2 112.06(9) . 2_665
O6 Am1 Cr2 131.29(9) 1_655 2_665
O5 Am1 Cr2 17.93(8) 2_665 2_665
O4 Am1 Cr2 56.27(8) . 2_665
O1 Am1 Cr2 92.68(8) 2_765 2_665
O2 Am1 Cr2 78.75(8) 2_665 2_665
O1 Am1 Cr2 149.15(8) 1_545 2_665
O4 Am1 Cr2 67.45(8) 2_765 2_665
Cr1 Am1 Cr2 77.23(2) 2_765 2_665
Cr1 Am1 Cr2 67.339(19) 2_665 2_665
Cr2 Am1 Cr2 112.560(19) 1_655 2_665
O6 Cs1 O3 169.27(9) 2_656 .
O6 Cs1 O5 99.84(10) 2_656 2_666
O3 Cs1 O5 90.55(9) . 2_666
O6 Cs1 O7 97.56(10) 2_656 .
O3 Cs1 O7 75.50(10) . .
O5 Cs1 O7 114.23(10) 2_666 .
O6 Cs1 O3 97.95(9) 2_656 2_666
O3 Cs1 O3 84.42(9) . 2_666
O5 Cs1 O3 62.41(9) 2_666 2_666
O7 Cs1 O3 52.56(9) . 2_666
O6 Cs1 O7 95.22(10) 2_656 1_655
O3 Cs1 O7 83.32(9) . 1_655
O5 Cs1 O7 111.63(9) 2_666 1_655
O7 Cs1 O7 129.12(12) . 1_655
O3 Cs1 O7 166.32(9) 2_666 1_655
O6 Cs1 O2 61.30(9) 2_656 2_666
O3 Cs1 O2 125.76(9) . 2_666
O5 Cs1 O2 49.21(9) 2_666 2_666
O7 Cs1 O2 88.94(9) . 2_666
O3 Cs1 O2 47.61(8) 2_666 2_666
O7 Cs1 O2 139.21(9) 1_655 2_666
O6 Cs1 O1 54.98(9) 2_656 2_766
O3 Cs1 O1 134.92(9) . 2_766
O5 Cs1 O1 56.16(8) 2_666 2_766
O7 Cs1 O1 142.44(9) . 2_766
O3 Cs1 O1 101.88(8) 2_666 2_766
O7 Cs1 O1 82.70(9) 1_655 2_766
O2 Cs1 O1 56.56(8) 2_666 2_766
O6 Cs1 O3 95.50(9) 2_656 2_766
O3 Cs1 O3 91.79(9) . 2_766
O5 Cs1 O3 61.63(9) 2_666 2_766
O7 Cs1 O3 166.84(9) . 2_766
O3 Cs1 O3 123.84(11) 2_666 2_766
O7 Cs1 O3 50.70(9) 1_655 2_766
O2 Cs1 O3 95.97(8) 2_666 2_766
O1 Cs1 O3 47.52(8) 2_766 2_766
O6 Cs1 O7 45.68(9) 2_656 2_656
O3 Cs1 O7 123.94(9) . 2_656
O5 Cs1 O7 136.59(9) 2_666 2_656
O7 Cs1 O7 59.87(11) . 2_656
O3 Cs1 O7 92.86(9) 2_666 2_656
O7 Cs1 O7 99.01(8) 1_655 2_656
O2 Cs1 O7 87.52(8) 2_666 2_656
O1 Cs1 O7 100.52(8) 2_766 2_656
O3 Cs1 O7 132.36(8) 2_766 2_656
O6 Cs1 Cr2 24.87(7) 2_656 2_656
O3 Cs1 Cr2 146.20(7) . 2_656
O5 Cs1 Cr2 113.44(7) 2_666 2_656
O7 Cs1 Cr2 73.05(7) . 2_656
O3 Cs1 Cr2 86.22(6) 2_666 2_656
O7 Cs1 Cr2 107.38(7) 1_655 2_656
O2 Cs1 Cr2 65.87(6) 2_666 2_656
O1 Cs1 Cr2 78.82(6) 2_766 2_656
O3 Cs1 Cr2 120.10(6) 2_766 2_656
O7 Cs1 Cr2 24.55(6) 2_656 2_656
O6 Cs1 Cr1 78.72(7) 2_656 2_666
O3 Cs1 Cr1 105.71(7) . 2_666
O5 Cs1 Cr1 53.84(7) 2_666 2_666
O7 Cs1 Cr1 68.78(7) . 2_666
O3 Cs1 Cr1 23.40(6) 2_666 2_666
O7 Cs1 Cr1 162.00(7) 1_655 2_666
O2 Cs1 Cr1 24.28(6) 2_666 2_666
O1 Cs1 Cr1 79.96(6) 2_766 2_666
O3 Cs1 Cr1 112.53(6) 2_766 2_666
O7 Cs1 Cr1 88.90(6) 2_656 2_666
Cr2 Cs1 Cr1 73.926(19) 2_656 2_666
O3 Cr1 O2 109.59(18) . .
O3 Cr1 O4 111.42(18) . .
O2 Cr1 O4 111.12(17) . .
O3 Cr1 O1 110.58(17) . .
O2 Cr1 O1 110.56(17) . .
O4 Cr1 O1 103.46(17) . .
O3 Cr1 Am1 122.09(13) . 2_765
O2 Cr1 Am1 128.13(13) . 2_765
O4 Cr1 Am1 55.07(12) . 2_765
O1 Cr1 Am1 48.53(11) . 2_765
O3 Cr1 Am1 115.87(13) . 2_665
O2 Cr1 Am1 31.91(12) . 2_665
O4 Cr1 Am1 80.29(12) . 2_665
O1 Cr1 Am1 128.10(12) . 2_665
Am1 Cr1 Am1 115.65(3) 2_765 2_665
O3 Cr1 Am1 118.34(13) . 1_565
O2 Cr1 Am1 83.50(12) . 1_565
O4 Cr1 Am1 118.99(13) . 1_565
O1 Cr1 Am1 27.39(11) . 1_565
Am1 Cr1 Am1 69.234(16) 2_765 1_565
Am1 Cr1 Am1 105.77(2) 2_665 1_565
O3 Cr1 Cs1 53.51(13) . 2_666
O2 Cr1 Cs1 56.32(12) . 2_666
O4 Cr1 Cs1 133.39(12) . 2_666
O1 Cr1 Cs1 123.13(11) . 2_666
Am1 Cr1 Cs1 170.51(2) 2_765 2_666
Am1 Cr1 Cs1 72.63(2) 2_665 2_666
Am1 Cr1 Cs1 104.71(2) 1_565 2_666
O3 Cr1 Am1 96.74(13) . .
O2 Cr1 Am1 110.72(12) . .
O4 Cr1 Am1 16.84(12) . .
O1 Cr1 Am1 117.74(11) . .
Am1 Cr1 Am1 69.387(17) 2_765 .
Am1 Cr1 Am1 78.832(17) 2_665 .
Am1 Cr1 Am1 135.71(2) 1_565 .
Cs1 Cr1 Am1 118.23(2) 2_666 .
O3 Cr1 Cs1 56.09(13) . 2_766
O2 Cr1 Cs1 137.12(12) . 2_766
O4 Cr1 Cs1 111.64(13) . 2_766
O1 Cr1 Cs1 55.71(12) . 2_766
Am1 Cr1 Cs1 76.46(2) 2_765 2_766
Am1 Cr1 Cs1 167.07(2) 2_665 2_766
Am1 Cr1 Cs1 73.402(16) 1_565 2_766
Cs1 Cr1 Cs1 94.94(3) 2_666 2_766
Am1 Cr1 Cs1 111.05(2) . 2_766
O7 Cr2 O8 110.09(19) . .
O7 Cr2 O5 109.50(19) . .
O8 Cr2 O5 109.75(19) . .
O7 Cr2 O6 107.77(19) . .
O8 Cr2 O6 110.44(19) . .
O5 Cr2 O6 109.25(18) . .
O7 Cr2 Am1 129.39(14) . 1_455
O8 Cr2 Am1 109.28(14) . 1_455
O5 Cr2 Am1 85.25(13) . 1_455
O6 Cr2 Am1 26.94(12) . 1_455
O7 Cr2 Am1 136.41(14) . 2_665
O8 Cr2 Am1 95.82(13) . 2_665
O5 Cr2 Am1 26.96(13) . 2_665
O6 Cr2 Am1 94.27(12) . 2_665
Am1 Cr2 Am1 67.440(19) 1_455 2_665
O7 Cr2 Cs1 69.70(14) . 2_656
O8 Cr2 Cs1 93.78(13) . 2_656
O5 Cr2 Cs1 154.37(13) . 2_656
O6 Cr2 Cs1 50.60(12) . 2_656
Am1 Cr2 Cs1 77.243(18) 1_455 2_656
Am1 Cr2 Cs1 144.62(2) 2_665 2_656
O7 Cr2 Am1 123.85(14) . .
O8 Cr2 Am1 16.45(13) . .
O5 Cr2 Am1 95.13(13) . .
O6 Cr2 Am1 110.21(13) . .
Am1 Cr2 Am1 101.41(3) 1_455 .
Am1 Cr2 Am1 79.42(2) 2_665 .
Cs1 Cr2 Am1 106.50(2) 2_656 .
O7 Cr2 Cs1 47.57(14) . 1_455
O8 Cr2 Cs1 154.39(14) . 1_455
O5 Cr2 Cs1 92.00(13) . 1_455
O6 Cr2 Cs1 72.87(13) . 1_455
Am1 Cr2 Cs1 85.17(3) 1_455 1_455
Am1 Cr2 Cs1 109.42(2) 2_665 1_455
Cs1 Cr2 Cs1 68.229(16) 2_656 1_455
Am1 Cr2 Cs1 170.66(2) . 1_455
O7 Cr2 Cs1 67.41(14) . 2_666
O8 Cr2 Cs1 122.02(13) . 2_666
O5 Cr2 Cs1 42.22(13) . 2_666
O6 Cr2 Cs1 125.81(13) . 2_666
Am1 Cr2 Cs1 114.31(2) 1_455 2_666
Am1 Cr2 Cs1 69.17(2) 2_665 2_666
Cs1 Cr2 Cs1 131.20(3) 2_656 2_666
Am1 Cr2 Cs1 116.13(2) . 2_666
Cs1 Cr2 Cs1 66.029(16) 1_455 2_666
O7 Cr2 Cs1 44.04(14) . .
O8 Cr2 Cs1 73.27(14) . .
O5 Cr2 Cs1 101.04(13) . .
O6 Cr2 Cs1 145.26(13) . .
Am1 Cr2 Cs1 172.11(2) 1_455 .
Am1 Cr2 Cs1 120.13(2) 2_665 .
Cs1 Cr2 Cs1 95.24(2) 2_656 .
Am1 Cr2 Cs1 82.90(2) . .
Cs1 Cr2 Cs1 89.82(3) 1_455 .
Cs1 Cr2 Cs1 68.807(17) 2_666 .
Cr2 O6 Am1 134.2(2) . 1_455
Cr2 O6 Cs1 104.53(15) . 2_656
Am1 O6 Cs1 120.57(13) 1_455 2_656
Cr1 O1 Am1 100.04(14) . 2_765
Cr1 O1 Am1 134.14(18) . 1_565
Am1 O1 Am1 110.93(13) 2_765 1_565
Cr1 O1 Cs1 99.52(14) . 2_766
Am1 O1 Cs1 100.91(11) 2_765 2_766
Am1 O1 Cs1 106.53(10) 1_565 2_766
Cr1 O4 Am1 151.6(2) . .
Cr1 O4 Am1 93.51(14) . 2_765
Am1 O4 Am1 109.72(13) . 2_765
Cr1 O4 Am1 73.77(12) . 2_665
Am1 O4 Am1 101.20(10) . 2_665
Am1 O4 Am1 130.16(12) 2_765 2_665
Cr1 O2 Am1 127.45(18) . 2_665
Cr1 O2 Cs1 99.40(15) . 2_666
Am1 O2 Cs1 101.96(11) 2_665 2_666
Cr1 O2 Am1 72.60(11) . 1_565
Am1 O2 Am1 135.42(12) 2_665 1_565
Cs1 O2 Am1 114.17(9) 2_666 1_565
Cr1 O2 Am1 161.41(16) . 1_465
Am1 O2 Am1 70.82(8) 2_665 1_465
Cs1 O2 Am1 77.51(7) 2_666 1_465
Am1 O2 Am1 91.76(7) 1_565 1_465
Cr1 O3 Cs1 149.41(18) . .
Cr1 O3 Cs1 103.09(16) . 2_666
Cs1 O3 Cs1 95.58(9) . 2_666
Cr1 O3 Cs1 100.80(15) . 2_766
Cs1 O3 Cs1 88.21(9) . 2_766
Cs1 O3 Cs1 123.84(10) 2_666 2_766
Cr2 O5 Am1 135.1(2) . 2_665
Cr2 O5 Cs1 117.03(17) . 2_666
Am1 O5 Cs1 107.85(12) 2_665 2_666
Cr2 O5 Am1 69.95(12) . 1_455
Am1 O5 Am1 77.77(9) 2_665 1_455
Cs1 O5 Am1 138.32(12) 2_666 1_455
Cr2 O7 Cs1 115.66(18) . .
Cr2 O7 Cs1 111.32(17) . 1_455
Cs1 O7 Cs1 129.13(12) . 1_455
Cr2 O7 Cs1 85.75(15) . 2_656
Cs1 O7 Cs1 120.13(11) . 2_656
Cs1 O7 Cs1 80.99(8) 1_455 2_656
Cr2 O8 Am1 152.0(2) . .

loop_
_geom_bond_atom_site_label_1
_geom_bond_atom_site_label_2
_geom_bond_distance
_geom_bond_site_symmetry_2
Am1 O8 2.324(4) .
Am1 O6 2.332(4) 1_655
Am1 O5 2.425(4) 2_665
Am1 O4 2.430(3) .
Am1 O1 2.441(3) 2_765
Am1 O2 2.449(3) 2_665
Am1 O1 2.466(3) 1_545
Am1 O4 2.635(4) 2_765
Am1 Cr1 3.2078(10) 2_765
Am1 Cr1 3.6784(10) 2_665
Am1 Cr2 3.6881(10) 1_655
Am1 Cr2 3.7744(10) 2_665
Cs1 O6 3.054(4) 2_656
Cs1 O3 3.082(3) .
Cs1 O5 3.123(4) 2_666
Cs1 O7 3.194(4) .
Cs1 O3 3.234(4) 2_666
Cs1 O7 3.266(4) 1_655
Cs1 O2 3.305(4) 2_666
Cs1 O1 3.350(3) 2_766
Cs1 O3 3.378(4) 2_766
Cs1 O7 3.598(4) 2_656
Cs1 Cr2 3.8253(12) 2_656
Cs1 Cr1 3.9179(11) 2_666
Cr1 O3 1.598(3) .
Cr1 O2 1.633(4) .
Cr1 O4 1.676(3) .
Cr1 O1 1.699(3) .
Cr1 Am1 3.2078(10) 2_765
Cr1 Am1 3.6784(10) 2_665
Cr1 Am1 3.8478(11) 1_565
Cr1 Cs1 3.9180(11) 2_666
Cr1 Cs1 3.9986(11) 2_766
Cr2 O7 1.594(4) .
Cr2 O8 1.640(4) .
Cr2 O5 1.647(4) .
Cr2 O6 1.662(4) .
Cr2 Am1 3.6881(10) 1_455
Cr2 Am1 3.7744(10) 2_665
Cr2 Cs1 3.8253(12) 2_656
Cr2 Cs1 4.1219(11) 1_455
Cr2 Cs1 4.1399(11) 2_666
O6 Am1 2.332(4) 1_455
O6 Cs1 3.054(4) 2_656
O1 Am1 2.441(3) 2_765
O1 Am1 2.466(3) 1_565
O1 Cs1 3.350(3) 2_766
O4 Am1 2.635(4) 2_765
O4 Am1 3.776(4) 2_665
O2 Am1 2.449(3) 2_665
O2 Cs1 3.305(4) 2_666
O2 Am1 4.006(3) 1_565
O2 Am1 4.120(3) 1_465
O3 Cs1 3.234(4) 2_666
O3 Cs1 3.378(4) 2_766
O5 Am1 2.425(4) 2_665
O5 Cs1 3.123(4) 2_666
O5 Am1 3.912(4) 1_455
O7 Cs1 3.266(4) 1_455
O7 Cs1 3.598(4) 2_656
